data_7701993
loop_
_publ_author_name
'Santiago, Tom\'as G'
'Urbaneja, Carmen'
'\'Alvarez, Eleuterio'
'\'Avila, Elena'
'Palma, Pilar'
'C\'ampora, Juan'

_publ_section_title
;
 Neutral, cationic and anionic organonickel and -palladium complexes
 supported by iminophosphine/phosphinoenaminato ligands.
;
_journal_issue 2
_journal_name_full 'Dalton transactions (Cambridge, England : 2003)'
_journal_page_first 322
_journal_page_last 335
_journal_paper_doi 10.1039/c9dt04062e
_journal_volume 49
_journal_year 2020
_chemical_formula_moiety 'C42 H60 N O2 P Pd Si2'
_chemical_formula_sum 'C42 H60 N O2 P Pd Si2'
_chemical_formula_weight 804.46
_space_group_crystal_system monoclinic
_space_group_IT_number 14
_space_group_name_Hall '-P 2yn'
_space_group_name_H-M_alt 'P 1 21/n 1'
_atom_sites_solution_hydrogens geom
_audit_creation_method SHELXL-2018/3
_audit_update_record
;
2019-11-19 deposited with the CCDC.	2019-11-19 downloaded from the CCDC.
;
_cell_angle_alpha 90
_cell_angle_beta 98.384(3)
_cell_angle_gamma 90
_cell_formula_units_Z 4
_cell_length_a 12.8081(15)
_cell_length_b 22.863(3)
_cell_length_c 14.9029(18)
_cell_measurement_reflns_used 9891
_cell_measurement_temperature 193(2)
_cell_measurement_theta_max 27.85
_cell_measurement_theta_min 2.25
_cell_volume 4317.4(9)
_computing_cell_refinement 'Bruker SAINT'
_computing_data_collection 'Bruker APEX2'
_computing_data_reduction 'Bruker SAINT'
_computing_molecular_graphics 'Bruker SHELXTL'
_computing_publication_material 'Bruker SHELXTL'
_computing_structure_refinement 'SHELXL-2018/3 (Sheldrick, 2018)'
_computing_structure_solution 'SHELXS-97 (Sheldrick, 2008)'
_diffrn_ambient_temperature 193(2)
_diffrn_detector_area_resol_mean 8.2
_diffrn_measured_fraction_theta_full 0.986
_diffrn_measured_fraction_theta_max 0.969
_diffrn_measurement_device_type
; 
 Bruker-Nonius X8kappa APEX II CCD area detector 
;
_diffrn_measurement_method 'phi and omega scans with narrow frames'
_diffrn_radiation_monochromator graphite
_diffrn_radiation_type MoK\a
_diffrn_radiation_wavelength 0.71073
_diffrn_reflns_av_R_equivalents 0.0787
_diffrn_reflns_av_unetI/netI 0.0640
_diffrn_reflns_Laue_measured_fraction_full 0.986
_diffrn_reflns_Laue_measured_fraction_max 0.969
_diffrn_reflns_limit_h_max 18
_diffrn_reflns_limit_h_min -18
_diffrn_reflns_limit_k_max 32
_diffrn_reflns_limit_k_min -30
_diffrn_reflns_limit_l_max 21
_diffrn_reflns_limit_l_min -8
_diffrn_reflns_number 62440
_diffrn_reflns_point_group_measured_fraction_full 0.986
_diffrn_reflns_point_group_measured_fraction_max 0.969
_diffrn_reflns_theta_full 25.242
_diffrn_reflns_theta_max 30.658
_diffrn_reflns_theta_min 1.643
_exptl_absorpt_coefficient_mu 0.555
_exptl_absorpt_correction_T_max 0.7461
_exptl_absorpt_correction_T_min 0.4598
_exptl_absorpt_correction_type multi-scan
_exptl_absorpt_process_details
; 
program SADABS, Bruker (2001). 
;
_exptl_crystal_colour yellow
_exptl_crystal_density_diffrn 1.238
_exptl_crystal_description plate
_exptl_crystal_F_000 1696
_exptl_crystal_size_max 0.200
_exptl_crystal_size_mid 0.100
_exptl_crystal_size_min 0.050
_refine_diff_density_max 3.127
_refine_diff_density_min -3.406
_refine_diff_density_rms 0.181
_refine_ls_extinction_method none
_refine_ls_goodness_of_fit_ref 1.086
_refine_ls_hydrogen_treatment constr
_refine_ls_matrix_type full
_refine_ls_number_parameters 454
_refine_ls_number_reflns 12943
_refine_ls_number_restraints 0
_refine_ls_restrained_S_all 1.086
_refine_ls_R_factor_all 0.1306
_refine_ls_R_factor_gt 0.0951
_refine_ls_shift/su_max 0.000
_refine_ls_shift/su_mean 0.000
_refine_ls_structure_factor_coef Fsqd
_refine_ls_weighting_details 'w=1/[\s^2^(Fo^2^)+(0.1040P)^2^+38.2542P] where P=(Fo^2^+2Fc^2^)/3'
_refine_ls_weighting_scheme calc
_refine_ls_wR_factor_gt 0.2490
_refine_ls_wR_factor_ref 0.2801
_reflns_Friedel_coverage 0.000
_reflns_number_gt 9222
_reflns_number_total 12943
_reflns_threshold_expression 'I > 2\s(I)'
_cod_data_source_file c9dt04062e2.cif
_cod_data_source_block 4c
_cod_depositor_comments 'Adding full bibliography for 7701989--7701993.cif.'
_cod_original_sg_symbol_H-M 'P 21/n'
_cod_database_code 7701993
_shelx_shelxl_version_number 2018/3
_shelx_space_group_comment
; 
The symmetry employed for this shelxl refinement is uniquely defined 
by the following loop, which should always be used as a source of 
symmetry information in preference to the above space-group names. 
They are only intended as comments. 
;
_shelx_estimated_absorpt_t_min 0.897
_shelx_estimated_absorpt_t_max 0.973

loop_
_space_group_symop_operation_xyz
'x, y, z'
'-x+1/2, y+1/2, -z+1/2'
'-x, -y, -z'
'x-1/2, -y-1/2, z-1/2'

loop_
_atom_site_label
_atom_site_type_symbol
_atom_site_fract_x
_atom_site_fract_y
_atom_site_fract_z
_atom_site_U_iso_or_equiv
_atom_site_adp_type
_atom_site_occupancy
_atom_site_site_symmetry_order
_atom_site_calc_flag
_atom_site_refinement_flags_posn
_atom_site_refinement_flags_adp
Pd1 Pd 0.29932(4) 0.16682(2) 0.31072(3) 0.02704(14) Uani 1 1 d . .
P1 P 0.19587(12) 0.09778(7) 0.22776(10) 0.0279(3) Uani 1 1 d . .
Si1 Si 0.32622(15) 0.08438(9) 0.49974(12) 0.0348(4) Uani 1 1 d . .
Si2 Si 0.33776(16) 0.29292(9) 0.43663(14) 0.0369(4) Uani 1 1 d . .
O1 O 0.1497(5) 0.0292(3) 0.0472(4) 0.0536(15) Uani 1 1 d . .
O2 O 0.0177(4) 0.1589(2) 0.2809(4) 0.0429(12) Uani 1 1 d . .
N1 N 0.3242(4) 0.1892(2) 0.1694(3) 0.0270(10) Uani 1 1 d . .
C1 C 0.2520(5) 0.1723(3) 0.1038(4) 0.0283(11) Uani 1 1 d . .
C2 C 0.1531(5) 0.1458(3) 0.1299(4) 0.0325(12) Uani 1 1 d . .
H2A H 0.115201 0.123017 0.078763 0.039 Uiso 1 1 calc R U
H2B H 0.105469 0.176829 0.146592 0.039 Uiso 1 1 calc R U
C3 C 0.2563(5) 0.1771(3) 0.0057(4) 0.0311(12) Uani 1 1 d . .
C4 C 0.3452(6) 0.1608(4) -0.0313(5) 0.0432(17) Uani 1 1 d . .
H4 H 0.406655 0.148104 0.007322 0.052 Uiso 1 1 calc R U
C5 C 0.3451(7) 0.1631(4) -0.1252(5) 0.051(2) Uani 1 1 d . .
H5 H 0.405999 0.151546 -0.150250 0.062 Uiso 1 1 calc R U
C6 C 0.2566(8) 0.1820(4) -0.1810(5) 0.052(2) Uani 1 1 d . .
H6 H 0.256769 0.183715 -0.244655 0.062 Uiso 1 1 calc R U
C7 C 0.1686(7) 0.1983(4) -0.1457(5) 0.0455(17) Uani 1 1 d . .
H7 H 0.107817 0.211417 -0.184797 0.055 Uiso 1 1 calc R U
C8 C 0.1677(5) 0.1957(3) -0.0538(4) 0.0373(14) Uani 1 1 d . .
H8 H 0.105677 0.206683 -0.030046 0.045 Uiso 1 1 calc R U
C9 C 0.4115(5) 0.2234(3) 0.1466(4) 0.0279(11) Uani 1 1 d . .
C10 C 0.5131(5) 0.1988(3) 0.1592(4) 0.0345(14) Uani 1 1 d . .
C11 C 0.5951(5) 0.2331(4) 0.1374(5) 0.0410(16) Uani 1 1 d . .
H11 H 0.664256 0.217091 0.143890 0.049 Uiso 1 1 calc R U
C12 C 0.5792(6) 0.2894(4) 0.1068(5) 0.0457(18) Uani 1 1 d . .
H12 H 0.636840 0.311901 0.092344 0.055 Uiso 1 1 calc R U
C13 C 0.4792(6) 0.3134(4) 0.0971(5) 0.0433(16) Uani 1 1 d . .
H13 H 0.469180 0.352665 0.077027 0.052 Uiso 1 1 calc R U
C14 C 0.3929(5) 0.2811(3) 0.1160(4) 0.0341(13) Uani 1 1 d . .
C15 C 0.5332(5) 0.1368(4) 0.1938(5) 0.0412(16) Uani 1 1 d . .
H15 H 0.463566 0.117763 0.196992 0.049 Uiso 1 1 calc R U
C16 C 0.5924(9) 0.1004(5) 0.1308(6) 0.064(3) Uani 1 1 d . .
H16A H 0.557255 0.104380 0.068103 0.096 Uiso 1 1 calc R U
H16B H 0.592282 0.059150 0.148843 0.096 Uiso 1 1 calc R U
H16C H 0.665294 0.114288 0.135139 0.096 Uiso 1 1 calc R U
C17 C 0.5973(8) 0.1367(5) 0.2895(6) 0.058(2) Uani 1 1 d . .
H17A H 0.667951 0.152428 0.286848 0.087 Uiso 1 1 calc R U
H17B H 0.603165 0.096600 0.312806 0.087 Uiso 1 1 calc R U
H17C H 0.561530 0.161078 0.329795 0.087 Uiso 1 1 calc R U
C18 C 0.2849(6) 0.3102(3) 0.1021(5) 0.0384(14) Uani 1 1 d . .
H18 H 0.230684 0.279704 0.108688 0.046 Uiso 1 1 calc R U
C19 C 0.2778(9) 0.3572(5) 0.1730(7) 0.065(3) Uani 1 1 d . .
H19A H 0.287911 0.339428 0.233493 0.098 Uiso 1 1 calc R U
H19B H 0.208242 0.375866 0.161721 0.098 Uiso 1 1 calc R U
H19C H 0.332697 0.386667 0.169613 0.098 Uiso 1 1 calc R U
C20 C 0.2588(7) 0.3374(4) 0.0072(6) 0.0504(19) Uani 1 1 d . .
H20A H 0.304410 0.371357 0.002497 0.076 Uiso 1 1 calc R U
H20B H 0.184786 0.349798 -0.002881 0.076 Uiso 1 1 calc R U
H20C H 0.270587 0.308369 -0.038707 0.076 Uiso 1 1 calc R U
C21 C 0.2690(5) 0.0390(3) 0.1826(4) 0.0319(12) Uani 1 1 d . .
C22 C 0.2445(6) 0.0139(3) 0.0954(5) 0.0401(15) Uani 1 1 d . .
C23 C 0.3149(7) -0.0241(4) 0.0633(6) 0.0507(19) Uani 1 1 d . .
H23 H 0.299931 -0.038922 0.003241 0.061 Uiso 1 1 calc R U
C24 C 0.4064(7) -0.0405(4) 0.1180(7) 0.059(2) Uani 1 1 d . .
H24 H 0.454528 -0.066433 0.095617 0.071 Uiso 1 1 calc R U
C25 C 0.4280(7) -0.0189(4) 0.2060(7) 0.058(2) Uani 1 1 d . .
H25 H 0.488326 -0.032311 0.245419 0.069 Uiso 1 1 calc R U
C26 C 0.3622(6) 0.0216(3) 0.2358(5) 0.0436(16) Uani 1 1 d . .
H26 H 0.380680 0.038286 0.294315 0.052 Uiso 1 1 calc R U
C27 C 0.1326(9) 0.0164(5) -0.0472(6) 0.065(3) Uani 1 1 d . .
H27A H 0.184416 0.037607 -0.077186 0.097 Uiso 1 1 calc R U
H27B H 0.061251 0.028645 -0.073234 0.097 Uiso 1 1 calc R U
H27C H 0.140417 -0.025698 -0.056250 0.097 Uiso 1 1 calc R U
C28 C 0.0737(5) 0.0643(3) 0.2535(4) 0.0354(13) Uani 1 1 d . .
C29 C -0.0018(5) 0.1009(4) 0.2816(5) 0.0396(15) Uani 1 1 d . .
C30 C -0.0911(7) 0.0761(5) 0.3094(7) 0.060(2) Uani 1 1 d . .
H30 H -0.142927 0.100397 0.329908 0.072 Uiso 1 1 calc R U
C31 C -0.1040(8) 0.0166(5) 0.3073(8) 0.071(3) Uani 1 1 d . .
H31 H -0.165660 0.000366 0.325829 0.085 Uiso 1 1 calc R U
C32 C -0.0313(7) -0.0198(4) 0.2795(7) 0.059(2) Uani 1 1 d . .
H32 H -0.041583 -0.060914 0.279200 0.070 Uiso 1 1 calc R U
C33 C 0.0586(6) 0.0041(4) 0.2515(5) 0.0431(16) Uani 1 1 d . .
H33 H 0.109578 -0.020828 0.230947 0.052 Uiso 1 1 calc R U
C34 C -0.0497(7) 0.1986(5) 0.3195(7) 0.060(2) Uani 1 1 d . .
H34A H -0.122452 0.193661 0.289350 0.090 Uiso 1 1 calc R U
H34B H -0.026615 0.238804 0.311112 0.090 Uiso 1 1 calc R U
H34C H -0.046262 0.190396 0.384394 0.090 Uiso 1 1 calc R U
C35 C 0.2599(5) 0.1466(3) 0.4352(4) 0.0328(13) Uani 1 1 d . .
H35A H 0.272661 0.181927 0.473767 0.039 Uiso 1 1 calc R U
H35B H 0.183026 0.138995 0.427056 0.039 Uiso 1 1 calc R U
C36 C 0.2651(7) 0.0124(4) 0.4626(6) 0.0511(19) Uani 1 1 d . .
H36A H 0.188460 0.014752 0.460995 0.077 Uiso 1 1 calc R U
H36B H 0.293730 -0.018133 0.505409 0.077 Uiso 1 1 calc R U
H36C H 0.281129 0.002876 0.401959 0.077 Uiso 1 1 calc R U
C37 C 0.3127(7) 0.0924(4) 0.6232(5) 0.051(2) Uani 1 1 d . .
H37A H 0.352143 0.126914 0.648079 0.077 Uiso 1 1 calc R U
H37B H 0.340850 0.057481 0.656290 0.077 Uiso 1 1 calc R U
H37C H 0.238016 0.097074 0.629367 0.077 Uiso 1 1 calc R U
C38 C 0.4709(6) 0.0829(5) 0.4973(7) 0.057(2) Uani 1 1 d . .
H38A H 0.484275 0.079608 0.434393 0.085 Uiso 1 1 calc R U
H38B H 0.502079 0.049297 0.532227 0.085 Uiso 1 1 calc R U
H38C H 0.502736 0.119082 0.523985 0.085 Uiso 1 1 calc R U
C39 C 0.3945(5) 0.2345(3) 0.3737(4) 0.0324(13) Uani 1 1 d . .
H39A H 0.451363 0.215820 0.416243 0.039 Uiso 1 1 calc R U
H39B H 0.428748 0.253609 0.325980 0.039 Uiso 1 1 calc R U
C40 C 0.1924(6) 0.3008(4) 0.4083(7) 0.054(2) Uani 1 1 d . .
H40A H 0.173323 0.305394 0.342543 0.081 Uiso 1 1 calc R U
H40B H 0.169301 0.335390 0.439003 0.081 Uiso 1 1 calc R U
H40C H 0.157856 0.265942 0.428328 0.081 Uiso 1 1 calc R U
C41 C 0.3706(7) 0.2800(5) 0.5620(5) 0.057(2) Uani 1 1 d . .
H41A H 0.329733 0.246699 0.579306 0.085 Uiso 1 1 calc R U
H41B H 0.353137 0.314997 0.594761 0.085 Uiso 1 1 calc R U
H41C H 0.446144 0.271605 0.577325 0.085 Uiso 1 1 calc R U
C42 C 0.3985(8) 0.3662(4) 0.4177(7) 0.056(2) Uani 1 1 d . .
H42A H 0.450232 0.361692 0.375843 0.085 Uiso 1 1 calc R U
H42B H 0.433636 0.381585 0.475747 0.085 Uiso 1 1 calc R U
H42C H 0.343112 0.393455 0.391770 0.085 Uiso 1 1 calc R U

loop_
_atom_site_aniso_label
_atom_site_aniso_U_11
_atom_site_aniso_U_22
_atom_site_aniso_U_33
_atom_site_aniso_U_23
_atom_site_aniso_U_13
_atom_site_aniso_U_12
Pd1 0.0275(2) 0.0353(2) 0.0194(2) -0.00155(17) 0.00672(14) -0.00005(17)
P1 0.0264(7) 0.0356(8) 0.0223(7) -0.0001(6) 0.0053(5) -0.0001(6)
Si1 0.0347(9) 0.0447(10) 0.0258(8) 0.0021(7) 0.0069(7) 0.0008(7)
Si2 0.0335(9) 0.0443(10) 0.0334(9) -0.0088(8) 0.0063(7) -0.0024(8)
O1 0.053(3) 0.069(4) 0.033(3) -0.021(3) -0.012(2) 0.009(3)
O2 0.035(3) 0.058(3) 0.039(3) -0.003(2) 0.016(2) 0.003(2)
N1 0.028(2) 0.037(3) 0.018(2) -0.0018(18) 0.0073(17) -0.0011(19)
C1 0.023(3) 0.040(3) 0.022(2) 0.001(2) 0.004(2) 0.003(2)
C2 0.028(3) 0.040(3) 0.030(3) -0.001(2) 0.006(2) -0.004(2)
C3 0.030(3) 0.044(3) 0.020(2) -0.003(2) 0.004(2) -0.001(2)
C4 0.034(3) 0.071(5) 0.025(3) -0.005(3) 0.005(2) 0.009(3)
C5 0.046(4) 0.085(6) 0.023(3) -0.005(3) 0.009(3) 0.012(4)
C6 0.065(5) 0.075(6) 0.016(3) -0.005(3) 0.005(3) 0.002(4)
C7 0.048(4) 0.062(5) 0.025(3) 0.007(3) 0.000(3) 0.009(4)
C8 0.033(3) 0.058(4) 0.022(3) 0.004(3) 0.006(2) 0.005(3)
C9 0.026(3) 0.043(3) 0.016(2) -0.004(2) 0.0074(19) -0.004(2)
C10 0.031(3) 0.055(4) 0.019(2) -0.005(3) 0.009(2) -0.003(3)
C11 0.028(3) 0.066(5) 0.029(3) -0.005(3) 0.005(2) -0.008(3)
C12 0.038(4) 0.067(5) 0.033(3) -0.003(3) 0.012(3) -0.021(3)
C13 0.048(4) 0.053(4) 0.031(3) 0.002(3) 0.010(3) -0.014(3)
C14 0.037(3) 0.043(3) 0.023(3) -0.001(2) 0.007(2) -0.005(3)
C15 0.023(3) 0.057(4) 0.044(4) -0.001(3) 0.009(3) 0.005(3)
C16 0.075(7) 0.070(6) 0.045(5) -0.014(4) 0.004(4) 0.022(5)
C17 0.068(6) 0.073(6) 0.033(4) 0.004(4) 0.010(4) 0.022(5)
C18 0.044(4) 0.040(3) 0.032(3) 0.004(3) 0.007(3) 0.001(3)
C19 0.083(7) 0.071(6) 0.047(5) -0.008(4) 0.027(5) 0.004(5)
C20 0.054(5) 0.060(5) 0.038(4) 0.012(4) 0.009(3) 0.009(4)
C21 0.033(3) 0.032(3) 0.031(3) -0.001(2) 0.005(2) 0.003(2)
C22 0.039(4) 0.045(4) 0.035(3) -0.009(3) 0.005(3) 0.001(3)
C23 0.051(5) 0.061(5) 0.040(4) -0.019(4) 0.007(3) 0.008(4)
C24 0.051(5) 0.058(5) 0.070(6) -0.022(5) 0.013(4) 0.011(4)
C25 0.041(4) 0.065(5) 0.063(6) -0.009(4) -0.009(4) 0.013(4)
C26 0.045(4) 0.046(4) 0.039(4) -0.005(3) 0.000(3) 0.006(3)
C27 0.076(7) 0.072(6) 0.039(4) -0.018(4) -0.013(4) 0.008(5)
C28 0.034(3) 0.048(4) 0.024(3) 0.002(3) 0.003(2) -0.003(3)
C29 0.031(3) 0.061(4) 0.028(3) 0.000(3) 0.009(2) -0.004(3)
C30 0.040(4) 0.088(7) 0.055(5) 0.004(5) 0.024(4) -0.006(4)
C31 0.050(5) 0.098(8) 0.070(7) 0.012(6) 0.025(5) -0.022(5)
C32 0.052(5) 0.064(5) 0.059(5) 0.012(4) 0.007(4) -0.020(4)
C33 0.043(4) 0.053(4) 0.033(3) 0.005(3) 0.005(3) -0.009(3)
C34 0.048(5) 0.078(6) 0.058(5) -0.015(5) 0.019(4) 0.012(4)
C35 0.033(3) 0.041(3) 0.027(3) 0.001(2) 0.012(2) 0.003(3)
C36 0.060(5) 0.044(4) 0.050(5) 0.000(3) 0.009(4) -0.004(4)
C37 0.059(5) 0.069(5) 0.026(3) 0.006(3) 0.006(3) 0.006(4)
C38 0.037(4) 0.073(6) 0.060(5) 0.010(5) 0.007(4) 0.006(4)
C39 0.026(3) 0.041(3) 0.033(3) -0.008(3) 0.012(2) -0.009(2)
C40 0.039(4) 0.057(5) 0.061(5) -0.001(4) -0.004(4) 0.001(4)
C41 0.052(5) 0.092(7) 0.028(3) -0.015(4) 0.011(3) -0.009(4)
C42 0.055(5) 0.045(4) 0.067(6) -0.009(4) -0.002(4) -0.006(4)

loop_
_atom_type_symbol
_atom_type_description
_atom_type_scat_dispersion_real
_atom_type_scat_dispersion_imag
_atom_type_scat_source
C C 0.0033 0.0016 'International Tables Vol C Tables 4.2.6.8 and 6.1.1.4'
H H 0.0000 0.0000 'International Tables Vol C Tables 4.2.6.8 and 6.1.1.4'
N N 0.0061 0.0033 'International Tables Vol C Tables 4.2.6.8 and 6.1.1.4'
O O 0.0106 0.0060 'International Tables Vol C Tables 4.2.6.8 and 6.1.1.4'
Si Si 0.0817 0.0704 'International Tables Vol C Tables 4.2.6.8 and 6.1.1.4'
P P 0.1023 0.0942 'International Tables Vol C Tables 4.2.6.8 and 6.1.1.4'
Pd Pd -0.9988 1.0072 'International Tables Vol C Tables 4.2.6.8 and 6.1.1.4'

loop_
_geom_angle_atom_site_label_1
_geom_angle_atom_site_label_2
_geom_angle_atom_site_label_3
_geom_angle
C35 Pd1 C39 88.0(3)
C35 Pd1 N1 174.0(2)
C39 Pd1 N1 95.7(2)
C35 Pd1 P1 97.7(2)
C39 Pd1 P1 174.02(19)
N1 Pd1 P1 78.50(14)
C21 P1 C28 105.7(3)
C21 P1 C2 104.9(3)
C28 P1 C2 104.5(3)
C21 P1 Pd1 114.7(2)
C28 P1 Pd1 128.1(2)
C2 P1 Pd1 95.6(2)
C35 Si1 C38 112.7(4)
C35 Si1 C36 112.4(4)
C38 Si1 C36 110.7(4)
C35 Si1 C37 109.4(4)
C38 Si1 C37 104.8(4)
C36 Si1 C37 106.3(4)
C39 Si2 C40 114.3(4)
C39 Si2 C41 110.2(4)
C40 Si2 C41 108.3(4)
C39 Si2 C42 111.5(4)
C40 Si2 C42 107.5(4)
C41 Si2 C42 104.5(4)
C22 O1 C27 117.7(7)
C29 O2 C34 119.8(6)
C1 N1 C9 118.3(5)
C1 N1 Pd1 117.1(4)
C9 N1 Pd1 124.5(4)
N1 C1 C3 126.6(6)
N1 C1 C2 117.3(5)
C3 C1 C2 116.1(5)
C1 C2 P1 106.2(4)
C1 C2 H2A 110.5
P1 C2 H2A 110.5
C1 C2 H2B 110.5
P1 C2 H2B 110.5
H2A C2 H2B 108.7
C4 C3 C8 117.8(6)
C4 C3 C1 121.7(6)
C8 C3 C1 120.4(6)
C3 C4 C5 120.4(7)
C3 C4 H4 119.8
C5 C4 H4 119.8
C6 C5 C4 119.8(7)
C6 C5 H5 120.1
C4 C5 H5 120.1
C7 C6 C5 120.6(7)
C7 C6 H6 119.7
C5 C6 H6 119.7
C6 C7 C8 120.0(7)
C6 C7 H7 120.0
C8 C7 H7 120.0
C7 C8 C3 121.5(6)
C7 C8 H8 119.3
C3 C8 H8 119.3
C14 C9 C10 121.9(6)
C14 C9 N1 118.9(5)
C10 C9 N1 119.1(6)
C11 C10 C9 117.5(7)
C11 C10 C15 120.7(6)
C9 C10 C15 121.8(6)
C12 C11 C10 121.8(7)
C12 C11 H11 119.1
C10 C11 H11 119.1
C11 C12 C13 119.9(7)
C11 C12 H12 120.1
C13 C12 H12 120.1
C12 C13 C14 121.4(8)
C12 C13 H13 119.3
C14 C13 H13 119.3
C13 C14 C9 117.4(7)
C13 C14 C18 118.3(7)
C9 C14 C18 124.3(6)
C10 C15 C16 111.9(7)
C10 C15 C17 111.0(7)
C16 C15 C17 108.8(7)
C10 C15 H15 108.3
C16 C15 H15 108.3
C17 C15 H15 108.3
C15 C16 H16A 109.5
C15 C16 H16B 109.5
H16A C16 H16B 109.5
C15 C16 H16C 109.5
H16A C16 H16C 109.5
H16B C16 H16C 109.5
C15 C17 H17A 109.5
C15 C17 H17B 109.5
H17A C17 H17B 109.5
C15 C17 H17C 109.5
H17A C17 H17C 109.5
H17B C17 H17C 109.5
C19 C18 C14 111.1(7)
C19 C18 C20 109.1(7)
C14 C18 C20 112.0(6)
C19 C18 H18 108.2
C14 C18 H18 108.2
C20 C18 H18 108.2
C18 C19 H19A 109.5
C18 C19 H19B 109.5
H19A C19 H19B 109.5
C18 C19 H19C 109.5
H19A C19 H19C 109.5
H19B C19 H19C 109.5
C18 C20 H20A 109.5
C18 C20 H20B 109.5
H20A C20 H20B 109.5
C18 C20 H20C 109.5
H20A C20 H20C 109.5
H20B C20 H20C 109.5
C26 C21 C22 117.7(6)
C26 C21 P1 116.4(5)
C22 C21 P1 125.6(5)
O1 C22 C23 123.6(7)
O1 C22 C21 116.2(6)
C23 C22 C21 120.2(7)
C24 C23 C22 120.4(7)
C24 C23 H23 119.8
C22 C23 H23 119.8
C23 C24 C25 119.8(8)
C23 C24 H24 120.1
C25 C24 H24 120.1
C26 C25 C24 119.9(8)
C26 C25 H25 120.1
C24 C25 H25 120.1
C25 C26 C21 121.8(7)
C25 C26 H26 119.1
C21 C26 H26 119.1
O1 C27 H27A 109.5
O1 C27 H27B 109.5
H27A C27 H27B 109.5
O1 C27 H27C 109.5
H27A C27 H27C 109.5
H27B C27 H27C 109.5
C29 C28 C33 120.1(7)
C29 C28 P1 117.8(6)
C33 C28 P1 122.0(6)
O2 C29 C28 116.8(6)
O2 C29 C30 124.3(7)
C28 C29 C30 118.9(8)
C31 C30 C29 119.9(9)
C31 C30 H30 120.0
C29 C30 H30 120.0
C32 C31 C30 122.0(8)
C32 C31 H31 119.0
C30 C31 H31 119.0
C31 C32 C33 119.1(9)
C31 C32 H32 120.5
C33 C32 H32 120.5
C28 C33 C32 120.0(8)
C28 C33 H33 120.0
C32 C33 H33 120.0
O2 C34 H34A 109.5
O2 C34 H34B 109.5
H34A C34 H34B 109.5
O2 C34 H34C 109.5
H34A C34 H34C 109.5
H34B C34 H34C 109.5
Si1 C35 Pd1 119.3(3)
Si1 C35 H35A 107.5
Pd1 C35 H35A 107.5
Si1 C35 H35B 107.5
Pd1 C35 H35B 107.5
H35A C35 H35B 107.0
Si1 C36 H36A 109.5
Si1 C36 H36B 109.5
H36A C36 H36B 109.5
Si1 C36 H36C 109.5
H36A C36 H36C 109.5
H36B C36 H36C 109.5
Si1 C37 H37A 109.5
Si1 C37 H37B 109.5
H37A C37 H37B 109.5
Si1 C37 H37C 109.5
H37A C37 H37C 109.5
H37B C37 H37C 109.5
Si1 C38 H38A 109.5
Si1 C38 H38B 109.5
H38A C38 H38B 109.5
Si1 C38 H38C 109.5
H38A C38 H38C 109.5
H38B C38 H38C 109.5
Si2 C39 Pd1 121.0(3)
Si2 C39 H39A 107.1
Pd1 C39 H39A 107.1
Si2 C39 H39B 107.1
Pd1 C39 H39B 107.1
H39A C39 H39B 106.8
Si2 C40 H40A 109.5
Si2 C40 H40B 109.5
H40A C40 H40B 109.5
Si2 C40 H40C 109.5
H40A C40 H40C 109.5
H40B C40 H40C 109.5
Si2 C41 H41A 109.5
Si2 C41 H41B 109.5
H41A C41 H41B 109.5
Si2 C41 H41C 109.5
H41A C41 H41C 109.5
H41B C41 H41C 109.5
Si2 C42 H42A 109.5
Si2 C42 H42B 109.5
H42A C42 H42B 109.5
Si2 C42 H42C 109.5
H42A C42 H42C 109.5
H42B C42 H42C 109.5

loop_
_geom_bond_atom_site_label_1
_geom_bond_atom_site_label_2
_geom_bond_distance
Pd1 C35 2.046(6)
Pd1 C39 2.103(6)
Pd1 N1 2.235(5)
Pd1 P1 2.3017(17)
P1 C21 1.822(6)
P1 C28 1.831(7)
P1 C2 1.845(7)
Si1 C35 1.853(7)
Si1 C38 1.860(8)
Si1 C36 1.871(8)
Si1 C37 1.881(8)
Si2 C39 1.842(7)
Si2 C40 1.857(8)
Si2 C41 1.878(8)
Si2 C42 1.886(9)
O1 C22 1.362(9)
O1 C27 1.422(10)
O2 C29 1.351(9)
O2 C34 1.428(9)
N1 C1 1.301(8)
N1 C9 1.444(7)
C1 C3 1.476(8)
C1 C2 1.505(8)
C2 H2A 0.9900
C2 H2B 0.9900
C3 C4 1.387(9)
C3 C8 1.400(9)
C4 C5 1.400(10)
C4 H4 0.9500
C5 C6 1.374(12)
C5 H5 0.9500
C6 C7 1.363(12)
C6 H6 0.9500
C7 C8 1.373(9)
C7 H7 0.9500
C8 H8 0.9500
C9 C14 1.406(9)
C9 C10 1.405(9)
C10 C11 1.387(9)
C10 C15 1.517(11)
C11 C12 1.372(12)
C11 H11 0.9500
C12 C13 1.381(12)
C12 H12 0.9500
C13 C14 1.392(9)
C13 H13 0.9500
C14 C18 1.521(10)
C15 C16 1.537(11)
C15 C17 1.538(11)
C15 H15 1.0000
C16 H16A 0.9800
C16 H16B 0.9800
C16 H16C 0.9800
C17 H17A 0.9800
C17 H17B 0.9800
C17 H17C 0.9800
C18 C19 1.519(12)
C18 C20 1.536(10)
C18 H18 1.0000
C19 H19A 0.9800
C19 H19B 0.9800
C19 H19C 0.9800
C20 H20A 0.9800
C20 H20B 0.9800
C20 H20C 0.9800
C21 C26 1.391(10)
C21 C22 1.414(9)
C22 C23 1.386(10)
C23 C24 1.379(13)
C23 H23 0.9500
C24 C25 1.391(13)
C24 H24 0.9500
C25 C26 1.370(11)
C25 H25 0.9500
C26 H26 0.9500
C27 H27A 0.9800
C27 H27B 0.9800
C27 H27C 0.9800
C28 C29 1.388(10)
C28 C33 1.392(11)
C29 C30 1.392(10)
C30 C31 1.369(15)
C30 H30 0.9500
C31 C32 1.358(15)
C31 H31 0.9500
C32 C33 1.391(11)
C32 H32 0.9500
C33 H33 0.9500
C34 H34A 0.9800
C34 H34B 0.9800
C34 H34C 0.9800
C35 H35A 0.9900
C35 H35B 0.9900
C36 H36A 0.9800
C36 H36B 0.9800
C36 H36C 0.9800
C37 H37A 0.9800
C37 H37B 0.9800
C37 H37C 0.9800
C38 H38A 0.9800
C38 H38B 0.9800
C38 H38C 0.9800
C39 H39A 0.9900
C39 H39B 0.9900
C40 H40A 0.9800
C40 H40B 0.9800
C40 H40C 0.9800
C41 H41A 0.9800
C41 H41B 0.9800
C41 H41C 0.9800
C42 H42A 0.9800
C42 H42B 0.9800
C42 H42C 0.9800

loop_
_geom_torsion_atom_site_label_1
_geom_torsion_atom_site_label_2
_geom_torsion_atom_site_label_3
_geom_torsion_atom_site_label_4
_geom_torsion
C9 N1 C1 C3 9.3(9)
Pd1 N1 C1 C3 -173.8(5)
C9 N1 C1 C2 -169.8(5)
Pd1 N1 C1 C2 7.2(7)
N1 C1 C2 P1 -41.3(7)
C3 C1 C2 P1 139.5(5)
C21 P1 C2 C1 -66.7(5)
C28 P1 C2 C1 -177.6(4)
Pd1 P1 C2 C1 50.8(4)
N1 C1 C3 C4 46.5(10)
C2 C1 C3 C4 -134.5(7)
N1 C1 C3 C8 -136.8(7)
C2 C1 C3 C8 42.3(9)
C8 C3 C4 C5 -0.1(12)
C1 C3 C4 C5 176.7(7)
C3 C4 C5 C6 0.6(14)
C4 C5 C6 C7 -0.4(15)
C5 C6 C7 C8 -0.2(14)
C6 C7 C8 C3 0.7(13)
C4 C3 C8 C7 -0.5(11)
C1 C3 C8 C7 -177.4(7)
C1 N1 C9 C14 70.1(7)
Pd1 N1 C9 C14 -106.6(6)
C1 N1 C9 C10 -112.4(7)
Pd1 N1 C9 C10 70.9(6)
C14 C9 C10 C11 -2.0(9)
N1 C9 C10 C11 -179.4(5)
C14 C9 C10 C15 178.9(6)
N1 C9 C10 C15 1.5(9)
C9 C10 C11 C12 1.6(10)
C15 C10 C11 C12 -179.4(7)
C10 C11 C12 C13 0.0(11)
C11 C12 C13 C14 -1.3(11)
C12 C13 C14 C9 0.8(10)
C12 C13 C14 C18 -179.0(7)
C10 C9 C14 C13 0.9(9)
N1 C9 C14 C13 178.3(6)
C10 C9 C14 C18 -179.4(6)
N1 C9 C14 C18 -1.9(9)
C11 C10 C15 C16 -52.6(9)
C9 C10 C15 C16 126.5(7)
C11 C10 C15 C17 69.2(8)
C9 C10 C15 C17 -111.8(7)
C13 C14 C18 C19 -70.5(9)
C9 C14 C18 C19 109.7(8)
C13 C14 C18 C20 51.8(9)
C9 C14 C18 C20 -128.0(7)
C28 P1 C21 C26 -112.5(6)
C2 P1 C21 C26 137.5(6)
Pd1 P1 C21 C26 34.0(6)
C28 P1 C21 C22 74.0(7)
C2 P1 C21 C22 -36.0(7)
Pd1 P1 C21 C22 -139.5(6)
C27 O1 C22 C23 -14.8(13)
C27 O1 C22 C21 165.5(8)
C26 C21 C22 O1 176.2(7)
P1 C21 C22 O1 -10.4(10)
C26 C21 C22 C23 -3.5(11)
P1 C21 C22 C23 169.9(7)
O1 C22 C23 C24 -175.9(9)
C21 C22 C23 C24 3.8(14)
C22 C23 C24 C25 0.2(15)
C23 C24 C25 C26 -4.6(16)
C24 C25 C26 C21 4.9(15)
C22 C21 C26 C25 -0.9(12)
P1 C21 C26 C25 -174.9(7)
C21 P1 C28 C29 -174.3(5)
C2 P1 C28 C29 -64.0(6)
Pd1 P1 C28 C29 45.3(6)
C21 P1 C28 C33 10.1(6)
C2 P1 C28 C33 120.5(6)
Pd1 P1 C28 C33 -130.3(5)
C34 O2 C29 C28 -172.2(7)
C34 O2 C29 C30 6.9(12)
C33 C28 C29 O2 -179.4(6)
P1 C28 C29 O2 5.0(9)
C33 C28 C29 C30 1.4(11)
P1 C28 C29 C30 -174.2(6)
O2 C29 C30 C31 179.8(9)
C28 C29 C30 C31 -1.1(13)
C29 C30 C31 C32 0.7(17)
C30 C31 C32 C33 -0.7(16)
C29 C28 C33 C32 -1.4(11)
P1 C28 C33 C32 174.1(6)
C31 C32 C33 C28 1.0(13)
C38 Si1 C35 Pd1 43.8(6)
C36 Si1 C35 Pd1 -82.3(5)
C37 Si1 C35 Pd1 159.9(4)
C40 Si2 C39 Pd1 -19.1(6)
C41 Si2 C39 Pd1 103.1(5)
C42 Si2 C39 Pd1 -141.3(4)
